data_7712154
loop_
_publ_author_name
'Tzani, Sofia'
'Pissas, Michael'
'Psycharis, Vassilis'
'Pantazis, Dimitrios A.'
'Sanakis, Yiannis'
'Raptopoulou, Catherine P.'

_publ_section_title
;
 Synthesis and structural, magnetic and spectroscopic characterization of
 iron(III) complexes with <i>in situ</i> formed ligands from
 methyl-2-pyridyl ketone transformations.
;
_journal_issue 6
_journal_name_full 'Dalton transactions (Cambridge, England : 2003)'
_journal_page_first 1582
_journal_page_last 1594
_journal_paper_doi 10.1039/d2dt03944c
_journal_volume 52
_journal_year 2023
_chemical_formula_sum 'C31.8 H33.7 Cl6 Fe4 N4.7 O6.4'
_chemical_formula_weight 1020.23
_space_group_crystal_system trigonal
_space_group_IT_number 167
_space_group_name_Hall '-R 3 2"c'
_space_group_name_H-M_alt 'R -3 c :H'
_atom_sites_solution_hydrogens mixed
_audit_creation_method SHELXL-2014/6
_audit_update_record
;
2022-12-07 deposited with the CCDC.	2023-01-11 downloaded from the CCDC.
;
_cell_angle_alpha 90
_cell_angle_beta 90
_cell_angle_gamma 120
_cell_formula_units_Z 18
_cell_length_a 34.0344(2)
_cell_length_b 34.0344(2)
_cell_length_c 21.8653(3)
_cell_measurement_reflns_used 23647
_cell_measurement_temperature 170(2)
_cell_measurement_theta_max 71.87
_cell_measurement_theta_min 6.61
_cell_volume 21934.2(4)
_computing_cell_refinement 'CrystalClear, Rigaku MSC, 2005'
_computing_data_collection 'CrystalClear, Rigaku MSC, 2005'
_computing_data_reduction 'CrystalClear, Rigaku MSC, 2005'
_computing_molecular_graphics 'Diamond ver.3.1'
_computing_structure_refinement 'SHELXL-2014/6 (Sheldrick, 2014)'
_computing_structure_solution 'SHELXL-2014/6 (Sheldrick, 2014)'
_diffrn_ambient_temperature 170(2)
_diffrn_measured_fraction_theta_full 0.932
_diffrn_measured_fraction_theta_max 0.991
_diffrn_measurement_device_type 'Rigaku R-AXIS SPIDER IPDS'
_diffrn_measurement_method '\q scans'
_diffrn_radiation_type CuK\a
_diffrn_radiation_wavelength 1.54178
_diffrn_reflns_av_R_equivalents 0.1231
_diffrn_reflns_av_unetI/netI 0.0852
_diffrn_reflns_Laue_measured_fraction_full 0.932
_diffrn_reflns_Laue_measured_fraction_max 0.991
_diffrn_reflns_limit_h_max 39
_diffrn_reflns_limit_h_min -39
_diffrn_reflns_limit_k_max 40
_diffrn_reflns_limit_k_min -39
_diffrn_reflns_limit_l_max 21
_diffrn_reflns_limit_l_min -25
_diffrn_reflns_number 32103
_diffrn_reflns_point_group_measured_fraction_full 0.932
_diffrn_reflns_point_group_measured_fraction_max 0.991
_diffrn_reflns_theta_full 67.679
_diffrn_reflns_theta_max 64.994
_diffrn_reflns_theta_min 6.607
_exptl_absorpt_coefficient_mu 12.726
_exptl_absorpt_correction_T_max 1.000
_exptl_absorpt_correction_T_min 0.088
_exptl_absorpt_correction_type numerical
_exptl_absorpt_process_details 'CrystalClear, Rigaku MSC, 2005'
_exptl_crystal_colour red
_exptl_crystal_density_diffrn 1.390
_exptl_crystal_description parallelepiped
_exptl_crystal_F_000 9263
_exptl_crystal_size_max 0.64
_exptl_crystal_size_mid 0.12
_exptl_crystal_size_min 0.07
_refine_diff_density_max 0.586
_refine_diff_density_min -0.679
_refine_diff_density_rms 0.098
_refine_ls_extinction_method none
_refine_ls_goodness_of_fit_ref 1.086
_refine_ls_hydrogen_treatment mixed
_refine_ls_matrix_type full
_refine_ls_number_parameters 287
_refine_ls_number_reflns 4124
_refine_ls_number_restraints 0
_refine_ls_restrained_S_all 1.086
_refine_ls_R_factor_all 0.0784
_refine_ls_R_factor_gt 0.0553
_refine_ls_shift/su_max 0.001
_refine_ls_shift/su_mean 0.000
_refine_ls_structure_factor_coef Fsqd
_refine_ls_weighting_details 'w=1/[\s^2^(Fo^2^)+(0.0751P)^2^] where P=(Fo^2^+2Fc^2^)/3'
_refine_ls_weighting_scheme calc
_refine_ls_wR_factor_gt 0.1346
_refine_ls_wR_factor_ref 0.1583
_reflns_Friedel_coverage 0.000
_reflns_number_gt 3032
_reflns_number_total 4124
_reflns_threshold_expression 'I > 2\s(I)'
_cod_data_source_file d2dt03944c2.cif
_cod_data_source_block shelxl
_cod_depositor_comments 'Adding full bibliography for 7712154--7712155.cif.'
_cod_original_formula_sum 'C31.80 H33.70 Cl6 Fe4 N4.70 O6.40'
_cod_database_code 7712154
_shelx_space_group_comment
;
The symmetry employed for this shelxl refinement is uniquely defined
by the following loop, which should always be used as a source of
symmetry information in preference to the above space-group names.
They are only intended as comments.
;
_shelxl_version_number 2014/6

loop_
_space_group_symop_operation_xyz
'x, y, z'
'-y, x-y, z'
'y, x, -z+1/2'
'-x+y, -x, z'
'-x, -x+y, -z+1/2'
'x-y, -y, -z+1/2'
'x+2/3, y+1/3, z+1/3'
'-y+2/3, x-y+1/3, z+1/3'
'y+2/3, x+1/3, -z+5/6'
'-x+y+2/3, -x+1/3, z+1/3'
'-x+2/3, -x+y+1/3, -z+5/6'
'x-y+2/3, -y+1/3, -z+5/6'
'x+1/3, y+2/3, z+2/3'
'-y+1/3, x-y+2/3, z+2/3'
'y+1/3, x+2/3, -z+7/6'
'-x+y+1/3, -x+2/3, z+2/3'
'-x+1/3, -x+y+2/3, -z+7/6'
'x-y+1/3, -y+2/3, -z+7/6'
'-x, -y, -z'
'y, -x+y, -z'
'-y, -x, z-1/2'
'x-y, x, -z'
'x, x-y, z-1/2'
'-x+y, y, z-1/2'
'-x+2/3, -y+1/3, -z+1/3'
'y+2/3, -x+y+1/3, -z+1/3'
'-y+2/3, -x+1/3, z-1/6'
'x-y+2/3, x+1/3, -z+1/3'
'x+2/3, x-y+1/3, z-1/6'
'-x+y+2/3, y+1/3, z-1/6'
'-x+1/3, -y+2/3, -z+2/3'
'y+1/3, -x+y+2/3, -z+2/3'
'-y+1/3, -x+2/3, z+1/6'
'x-y+1/3, x+2/3, -z+2/3'
'x+1/3, x-y+2/3, z+1/6'
'-x+y+1/3, y+2/3, z+1/6'

loop_
_atom_site_label
_atom_site_type_symbol
_atom_site_fract_x
_atom_site_fract_y
_atom_site_fract_z
_atom_site_U_iso_or_equiv
_atom_site_adp_type
_atom_site_occupancy
_atom_site_site_symmetry_order
_atom_site_calc_flag
_atom_site_refinement_flags_posn
_atom_site_refinement_flags_adp
_atom_site_refinement_flags_occupancy
_atom_site_disorder_assembly
_atom_site_disorder_group
Fe1 Fe 0.23430(2) 0.85980(2) 0.03687(4) 0.0282(2) Uani 1 1 d . . . . .
Fe2 Fe 0.17571(2) 0.75192(2) 0.01262(4) 0.0321(3) Uani 1 1 d . . . . .
Cl1 Cl 0.31023(4) 0.90778(4) 0.03261(6) 0.0407(4) Uani 1 1 d . . . . .
Cl2 Cl 0.17230(4) 0.70254(4) 0.08119(6) 0.0504(4) Uani 1 1 d . . . . .
Cl3 Cl 0.18419(5) 0.73271(5) -0.08065(7) 0.0549(4) Uani 1 1 d . . . . .
N1 N 0.22785(13) 0.87362(12) -0.05712(18) 0.0327(10) Uani 1 1 d . . . . .
N2 N 0.10404(13) 0.72659(12) 0.00727(18) 0.0347(10) Uani 1 1 d . . . . .
O1 O 0.20096(10) 0.89496(9) 0.04085(14) 0.0282(8) Uani 1 1 d . . . . .
O2 O 0.16912(9) 0.80574(9) 0.02085(13) 0.0301(8) Uani 1 1 d . . . . .
O3 O 0.23681(10) 0.80315(10) 0.02854(15) 0.0350(8) Uani 1 1 d . . . . .
C1 C 0.24972(18) 0.86740(18) -0.1050(3) 0.0421(14) Uani 1 1 d . . . . .
C2 C 0.24168(18) 0.87474(18) -0.1644(3) 0.0435(15) Uani 1 1 d . . . . .
C3 C 0.21048(19) 0.88882(18) -0.1751(3) 0.0475(15) Uani 1 1 d . . . . .
C4 C 0.18831(18) 0.89526(16) -0.1262(3) 0.0390(14) Uani 1 1 d . . . . .
C5 C 0.19759(15) 0.88706(14) -0.0673(2) 0.0288(11) Uani 1 1 d . . . . .
C6 C 0.17186(16) 0.88857(15) -0.0109(2) 0.0297(11) Uani 1 1 d . . . . .
C7 C 0.12917(15) 0.84267(15) -0.0074(2) 0.0289(12) Uani 1 1 d . . . . .
H7 H 0.1038(15) 0.8390(15) -0.013(2) 0.038 Uiso 1 1 d . U . . .
C8 C 0.12989(15) 0.80521(15) 0.0063(2) 0.0288(11) Uani 1 1 d . . . . .
C9 C 0.09109(15) 0.75830(15) 0.0043(2) 0.0284(11) Uani 1 1 d . . . . .
C10 C 0.04624(17) 0.74629(17) -0.0008(2) 0.0365(13) Uani 1 1 d . . . . .
C11 C 0.01337(17) 0.70139(17) -0.0039(2) 0.0437(14) Uani 1 1 d . . . . .
H11 H -0.0177 0.6928 -0.0078 0.057 Uiso 1 1 calc R U . . .
C12 C 0.02627(19) 0.66873(19) -0.0012(3) 0.0511(16) Uani 1 1 d . . . . .
C13 C 0.07172(18) 0.68242(18) 0.0045(3) 0.0462(15) Uani 1 1 d . . . . .
C14 C 0.16207(17) 0.92749(16) -0.0130(3) 0.0426(14) Uani 1 1 d . . . . .
H14A H 0.1907 0.9564 -0.0137 0.064 Uiso 1 1 calc R U . . .
H14B H 0.1445 0.9263 0.0232 0.064 Uiso 1 1 calc R U . . .
H14C H 0.1446 0.9249 -0.0500 0.064 Uiso 1 1 calc R U . . .
C15 C 0.27592(18) 0.79696(19) 0.0226(3) 0.0643(19) Uani 1 1 d . . . . .
H15A H 0.2693 0.7683 0.0419 0.096 Uiso 1 1 calc R U . . .
H15B H 0.3022 0.8222 0.0426 0.096 Uiso 1 1 calc R U . . .
H15C H 0.2826 0.7962 -0.0209 0.096 Uiso 1 1 calc R U . . .
H1 H 0.2729(14) 0.8584(14) -0.0909(18) 0.027(12) Uiso 1 1 d . . . . .
H2 H 0.2547(17) 0.8715(16) -0.202(2) 0.054(17) Uiso 1 1 d . . . . .
H3 H 0.2042(16) 0.8974(16) -0.218(2) 0.051(16) Uiso 1 1 d . . . . .
H4 H 0.1665(16) 0.9041(16) -0.129(2) 0.046(16) Uiso 1 1 d . . . . .
H10 H 0.0398(14) 0.7685(13) -0.0010(18) 0.024(12) Uiso 1 1 d . . . . .
H12 H 0.0030(18) 0.6377(18) -0.004(2) 0.062(17) Uiso 1 1 d . . . . .
H13 H 0.0823(16) 0.6602(17) 0.002(2) 0.051(16) Uiso 1 1 d . . . . .
N1S N 0.3953(7) 0.8510(7) 0.0508(9) 0.113(7) Uiso 0.35 1 d . . P A 1
C1S C 0.3997(7) 0.8238(8) 0.0312(11) 0.094(7) Uiso 0.35 1 d . . P A 1
C2S C 0.4062(8) 0.7868(9) 0.0114(12) 0.112(8) Uiso 0.35 1 d . . P A 1
O1M O 0.4189(17) 0.7655(18) -0.026(2) 0.095(16) Uiso 0.1 1 d . . P B 2
C1M C 0.376(2) 0.761(2) -0.031(3) 0.08(2) Uiso 0.1 1 d . . P B 2
O2M O 0.080(2) 0.994(3) 0.023(3) 0.16(3) Uiso 0.1 1 d . . P . .
C2M C 0.044(3) 0.955(3) 0.015(4) 0.09(2) Uiso 0.1 1 d . . P . .

loop_
_atom_site_aniso_label
_atom_site_aniso_U_11
_atom_site_aniso_U_22
_atom_site_aniso_U_33
_atom_site_aniso_U_23
_atom_site_aniso_U_13
_atom_site_aniso_U_12
Fe1 0.0242(4) 0.0227(4) 0.0346(6) 0.0004(3) 0.0012(3) 0.0095(3)
Fe2 0.0319(4) 0.0230(4) 0.0403(6) 0.0008(3) 0.0002(4) 0.0128(3)
Cl1 0.0259(6) 0.0327(6) 0.0551(10) 0.0012(6) 0.0046(6) 0.0084(5)
Cl2 0.0495(8) 0.0387(7) 0.0630(11) 0.0159(7) 0.0024(7) 0.0220(6)
Cl3 0.0671(10) 0.0563(9) 0.0478(10) -0.0104(7) -0.0005(7) 0.0357(8)
N1 0.032(2) 0.028(2) 0.034(3) -0.0016(19) -0.0018(19) 0.0118(18)
N2 0.033(2) 0.020(2) 0.042(3) 0.0030(18) -0.0027(19) 0.0063(18)
O1 0.0304(17) 0.0292(17) 0.027(2) -0.0002(14) -0.0022(15) 0.0166(15)
O2 0.0240(17) 0.0245(17) 0.039(2) 0.0019(14) 0.0011(14) 0.0098(14)
O3 0.0260(17) 0.0264(18) 0.053(2) 0.0029(16) 0.0016(16) 0.0136(15)
C1 0.033(3) 0.042(3) 0.042(4) -0.003(3) 0.006(3) 0.012(3)
C2 0.030(3) 0.044(3) 0.030(4) 0.001(3) 0.008(3) 0.000(2)
C3 0.045(3) 0.041(3) 0.038(4) 0.006(3) 0.004(3) 0.007(3)
C4 0.034(3) 0.031(3) 0.039(4) 0.007(2) 0.000(3) 0.007(2)
C5 0.031(3) 0.020(2) 0.026(3) 0.000(2) 0.000(2) 0.007(2)
C6 0.035(3) 0.025(2) 0.029(3) 0.000(2) -0.003(2) 0.015(2)
C7 0.021(2) 0.030(3) 0.031(3) 0.001(2) -0.002(2) 0.009(2)
C8 0.022(2) 0.027(3) 0.034(3) -0.004(2) -0.001(2) 0.010(2)
C9 0.032(3) 0.027(3) 0.023(3) -0.003(2) -0.005(2) 0.012(2)
C10 0.031(3) 0.027(3) 0.047(4) -0.002(2) 0.001(2) 0.011(2)
C11 0.035(3) 0.038(3) 0.049(4) -0.001(3) -0.004(3) 0.011(2)
C12 0.041(3) 0.030(3) 0.066(5) 0.007(3) -0.008(3) 0.005(3)
C13 0.034(3) 0.030(3) 0.067(4) 0.002(3) -0.009(3) 0.011(2)
C14 0.047(3) 0.032(3) 0.051(4) 0.002(3) -0.004(3) 0.021(3)
C15 0.042(4) 0.049(4) 0.102(6) -0.009(3) 0.001(3) 0.023(3)

loop_
_atom_type_symbol
_atom_type_description
_atom_type_scat_dispersion_real
_atom_type_scat_dispersion_imag
_atom_type_scat_source
C C 0.0181 0.0091 'International Tables Vol C Tables 4.2.6.8 and 6.1.1.4'
H H 0.0000 0.0000 'International Tables Vol C Tables 4.2.6.8 and 6.1.1.4'
N N 0.0311 0.0180 'International Tables Vol C Tables 4.2.6.8 and 6.1.1.4'
O O 0.0492 0.0322 'International Tables Vol C Tables 4.2.6.8 and 6.1.1.4'
Fe Fe -1.1336 3.1974 'International Tables Vol C Tables 4.2.6.8 and 6.1.1.4'
Cl Cl 0.3639 0.7018 'International Tables Vol C Tables 4.2.6.8 and 6.1.1.4'

loop_
_geom_angle_atom_site_label_1
_geom_angle_atom_site_label_2
_geom_angle_atom_site_label_3
_geom_angle
_geom_angle_site_symmetry_1
_geom_angle_site_symmetry_3
_geom_angle_publ_flag
O3 Fe1 O1 106.13(13) . 15_454 ?
O3 Fe1 O1 152.95(12) . . ?
O1 Fe1 O1 75.68(14) 15_454 . ?
O3 Fe1 O2 70.75(12) . . ?
O1 Fe1 O2 98.47(12) 15_454 . ?
O1 Fe1 O2 82.25(11) . . ?
O3 Fe1 N1 100.62(14) . . ?
O1 Fe1 N1 151.65(14) 15_454 . ?
O1 Fe1 N1 76.24(14) . . ?
O2 Fe1 N1 81.49(13) . . ?
O3 Fe1 Cl1 96.25(9) . . ?
O1 Fe1 Cl1 95.76(9) 15_454 . ?
O1 Fe1 Cl1 110.54(9) . . ?
O2 Fe1 Cl1 162.93(9) . . ?
N1 Fe1 Cl1 90.43(11) . . ?
O2 Fe2 O3 73.73(12) . . ?
O2 Fe2 N2 75.07(13) . . ?
O3 Fe2 N2 148.49(13) . . ?
O2 Fe2 Cl3 117.05(10) . . ?
O3 Fe2 Cl3 100.93(11) . . ?
N2 Fe2 Cl3 96.98(12) . . ?
O2 Fe2 Cl2 131.33(10) . . ?
O3 Fe2 Cl2 100.62(10) . . ?
N2 Fe2 Cl2 96.58(11) . . ?
Cl3 Fe2 Cl2 111.51(6) . . ?
C5 N1 C1 120.0(5) . . ?
C5 N1 Fe1 114.5(3) . . ?
C1 N1 Fe1 125.4(4) . . ?
C13 N2 C9 118.4(4) . . ?
C13 N2 Fe2 125.4(3) . . ?
C9 N2 Fe2 116.1(3) . . ?
C6 O1 Fe1 131.6(3) . 15_454 ?
C6 O1 Fe1 115.0(2) . . ?
Fe1 O1 Fe1 104.29(14) 15_454 . ?
C8 O2 Fe2 122.3(2) . . ?
C8 O2 Fe1 130.8(2) . . ?
Fe2 O2 Fe1 105.75(13) . . ?
C15 O3 Fe2 119.7(3) . . ?
C15 O3 Fe1 129.6(3) . . ?
Fe2 O3 Fe1 109.77(14) . . ?
N1 C1 C2 121.6(5) . . ?
N1 C1 H1 112(2) . . ?
C2 C1 H1 126(2) . . ?
C1 C2 C3 118.6(6) . . ?
C1 C2 H2 130(3) . . ?
C3 C2 H2 111(3) . . ?
C2 C3 C4 119.7(6) . . ?
C2 C3 H3 124(3) . . ?
C4 C3 H3 117(3) . . ?
C5 C4 C3 119.2(6) . . ?
C5 C4 H4 115(3) . . ?
C3 C4 H4 126(3) . . ?
N1 C5 C4 121.0(5) . . ?
N1 C5 C6 115.4(4) . . ?
C4 C5 C6 123.4(5) . . ?
O1 C6 C7 110.4(4) . . ?
O1 C6 C14 109.0(4) . . ?
C7 C6 C14 112.7(4) . . ?
O1 C6 C5 106.0(4) . . ?
C7 C6 C5 106.1(4) . . ?
C14 C6 C5 112.5(4) . . ?
C8 C7 C6 122.4(4) . . ?
C8 C7 H7 114(3) . . ?
C6 C7 H7 123(3) . . ?
C7 C8 O2 122.0(4) . . ?
C7 C8 C9 126.7(4) . . ?
O2 C8 C9 111.2(4) . . ?
N2 C9 C10 121.5(4) . . ?
N2 C9 C8 112.8(4) . . ?
C10 C9 C8 125.7(4) . . ?
C11 C10 C9 120.1(5) . . ?
C11 C10 H10 123(3) . . ?
C9 C10 H10 117(3) . . ?
C10 C11 C12 118.9(5) . . ?
C10 C11 H11 120.6 . . ?
C12 C11 H11 120.6 . . ?
C13 C12 C11 119.0(5) . . ?
C13 C12 H12 123(3) . . ?
C11 C12 H12 118(3) . . ?
N2 C13 C12 122.1(5) . . ?
N2 C13 H13 117(3) . . ?
C12 C13 H13 121(3) . . ?
C6 C14 H14A 109.5 . . ?
C6 C14 H14B 109.5 . . ?
H14A C14 H14B 109.5 . . ?
C6 C14 H14C 109.5 . . ?
H14A C14 H14C 109.5 . . ?
H14B C14 H14C 109.5 . . ?
O3 C15 H15A 109.5 . . ?
O3 C15 H15B 109.5 . . ?
H15A C15 H15B 109.5 . . ?
O3 C15 H15C 109.5 . . ?
H15A C15 H15C 109.5 . . ?
H15B C15 H15C 109.5 . . ?
N1S C1S C2S 174(3) . . ?
C2M O2M C2M 123(7) . 22_665 ?
O2M C2M O2M 156(7) . 20_455 ?

loop_
_geom_bond_atom_site_label_1
_geom_bond_atom_site_label_2
_geom_bond_distance
_geom_bond_site_symmetry_2
_geom_bond_publ_flag
Fe1 O3 1.981(3) . ?
Fe1 O1 1.987(3) 15_454 ?
Fe1 O1 2.021(3) . ?
Fe1 O2 2.085(3) . ?
Fe1 N1 2.144(4) . ?
Fe1 Cl1 2.2656(13) . ?
Fe2 O2 1.962(3) . ?
Fe2 O3 1.965(3) . ?
Fe2 N2 2.146(4) . ?
Fe2 Cl3 2.2043(16) . ?
Fe2 Cl2 2.2116(15) . ?
N1 C5 1.338(5) . ?
N1 C1 1.361(6) . ?
N2 C13 1.349(6) . ?
N2 C9 1.356(5) . ?
O1 C6 1.446(5) . ?
O1 Fe1 1.987(3) 15_454 ?
O2 C8 1.364(5) . ?
O3 C15 1.454(6) . ?
C1 C2 1.376(8) . ?
C1 H1 1.02(4) . ?
C2 C3 1.386(8) . ?
C2 H2 0.97(5) . ?
C3 C4 1.388(8) . ?
C3 H3 1.03(5) . ?
C4 C5 1.387(7) . ?
C4 H4 0.93(5) . ?
C5 C6 1.529(6) . ?
C6 C7 1.512(6) . ?
C6 C14 1.520(6) . ?
C7 C8 1.322(6) . ?
C7 H7 0.82(4) . ?
C8 C9 1.478(6) . ?
C9 C10 1.373(6) . ?
C10 C11 1.372(6) . ?
C10 H10 0.89(4) . ?
C11 C12 1.385(7) . ?
C11 H11 0.9500 . ?
C12 C13 1.380(7) . ?
C12 H12 0.95(5) . ?
C13 H13 0.99(5) . ?
C14 H14A 0.9800 . ?
C14 H14B 0.9800 . ?
C14 H14C 0.9800 . ?
C15 H15A 0.9800 . ?
C15 H15B 0.9800 . ?
C15 H15C 0.9800 . ?
N1S C1S 1.10(3) . ?
C1S C2S 1.45(3) . ?
O1M C1M 1.41(8) . ?
O2M C2M 1.28(9) . ?
O2M C2M 1.78(9) 22_665 ?
C2M O2M 1.78(9) 20_455 ?
